data_4337663
loop_
_publ_author_name
'Yang, Donghui'
'Liang, Yanfen'
'Ma, Pengtao'
'Li, Suzhi'
'Wang, Jingping'
'Niu, Jingyang'

_publ_section_title
;
 Ligand-directed conformation of inorganic-organic molecular capsule and
 cage.
;
_journal_issue 6
_journal_name_full 'Inorganic chemistry'
_journal_page_first 3048
_journal_page_last 3053
_journal_paper_doi 10.1021/ic402882a
_journal_volume 53
_journal_year 2014
_chemical_formula_sum 'C36 H139 As4 Mo24 N18 O132.5'
_chemical_formula_weight 5546.84
_chemical_name_systematic
;

 ?

;
_space_group_IT_number 15
_symmetry_cell_setting monoclinic
_symmetry_space_group_name_Hall '-C 2yc'
_symmetry_space_group_name_H-M 'C 1 2/c 1'
_atom_sites_solution_hydrogens geom
_atom_sites_solution_primary direct
_atom_sites_solution_secondary difmap
_audit_creation_method SHELXL-97
_cell_angle_alpha 90.00
_cell_angle_beta 99.551(17)
_cell_angle_gamma 90.00
_cell_formula_units_Z 4
_cell_length_a 28.02(2)
_cell_length_b 23.925(16)
_cell_length_c 26.979(16)
_cell_measurement_reflns_used 250
_cell_measurement_temperature 296(2)
_cell_measurement_theta_max 25
_cell_measurement_theta_min 2.5
_cell_volume 17835(2)
_computing_cell_refinement 'Bruker SAINT'
_computing_data_collection 'Bruker APEX2'
_computing_data_reduction 'Bruker SAINT'
_computing_molecular_graphics 'Bruker SHELXTL'
_computing_publication_material 'Bruker SHELXTL'
_computing_structure_refinement 'SHELXL-97 (Sheldrick, 1997)'
_computing_structure_solution 'SHELXS-97 (Sheldrick, 1990)'
_diffrn_ambient_temperature 296(2)
_diffrn_measured_fraction_theta_full 0.996
_diffrn_measured_fraction_theta_max 0.996
_diffrn_measurement_device_type 'Bruker APEX-II CCD'
_diffrn_measurement_method '\f and \w scans'
_diffrn_radiation_monochromator graphite
_diffrn_radiation_source 'fine-focus sealed tube'
_diffrn_radiation_type MoK\a
_diffrn_radiation_wavelength 0.71073
_diffrn_reflns_av_R_equivalents 0.0822
_diffrn_reflns_av_sigmaI/netI 0.1033
_diffrn_reflns_limit_h_max 33
_diffrn_reflns_limit_h_min -33
_diffrn_reflns_limit_k_max 26
_diffrn_reflns_limit_k_min -28
_diffrn_reflns_limit_l_max 16
_diffrn_reflns_limit_l_min -32
_diffrn_reflns_number 46926
_diffrn_reflns_theta_full 25.00
_diffrn_reflns_theta_max 25.00
_diffrn_reflns_theta_min 1.94
_diffrn_standards_number 0
_exptl_absorpt_coefficient_mu 2.468
_exptl_absorpt_correction_T_max 0.5248
_exptl_absorpt_correction_T_min 0.4311
_exptl_absorpt_correction_type multi-scan
_exptl_absorpt_process_details SADABS
_exptl_crystal_colour colorless
_exptl_crystal_density_diffrn 2.063
_exptl_crystal_density_method 'not measured'
_exptl_crystal_description block
_exptl_crystal_F_000 10700
_exptl_crystal_size_max 0.41
_exptl_crystal_size_mid 0.38
_exptl_crystal_size_min 0.30
_refine_diff_density_max 0.962
_refine_diff_density_min -0.824
_refine_diff_density_rms 0.171
_refine_ls_extinction_method none
_refine_ls_goodness_of_fit_ref 1.025
_refine_ls_hydrogen_treatment constr
_refine_ls_matrix_type full
_refine_ls_number_parameters 1172
_refine_ls_number_reflns 15630
_refine_ls_number_restraints 144
_refine_ls_restrained_S_all 1.030
_refine_ls_R_factor_all 0.0900
_refine_ls_R_factor_gt 0.0486
_refine_ls_shift/su_max 0.001
_refine_ls_shift/su_mean 0.000
_refine_ls_structure_factor_coef Fsqd
_refine_ls_weighting_details 'calc w=1/[\s^2^(Fo^2^)+(0.0431P)^2^+0.0000P] where P=(Fo^2^+2Fc^2^)/3'
_refine_ls_weighting_scheme calc
_refine_ls_wR_factor_gt 0.1180
_refine_ls_wR_factor_ref 0.1262
_reflns_number_gt 9304
_reflns_number_total 15630
_reflns_threshold_expression >2sigma(I)
_cod_data_source_file ic402882a_si_001.cif
_cod_data_source_block 4
_cod_depositor_comments
;
The following automatic conversions were performed:

'_symmetry_cell_setting' value 'Monoclinic' changed to 'monoclinic'
according to
/usr/data/users/saulius/crontab/automatic-downloads/current/ACS/lib/dictionaries/cif_core.dic
dictionary named 'cif_core.dic' version 2.4.2 from
2011-04-26.

'_exptl_absorpt_correction_type' value 'Multi-scan'
changed to 'multi-scan' according to
/usr/data/users/saulius/crontab/automatic-downloads/current/ACS/lib/dictionaries/cif_core.dic
dictionary named 'cif_core.dic' version 2.4.2 from 2011-04-26.

Automatic conversion script
Id: cif_fix_values 2281 2013-09-26 08:29:07Z andrius 
;
_cod_original_cell_volume 17837(21)
_cod_original_sg_symbol_H-M C2/c
_cod_original_formula_sum 'C36 H139 As4 Mo24 N18 O132.50'
_cod_database_code 4337663

loop_
_symmetry_equiv_pos_as_xyz
'x, y, z'
'-x, y, -z+1/2'
'x+1/2, y+1/2, z'
'-x+1/2, y+1/2, -z+1/2'
'-x, -y, -z'
'x, -y, z-1/2'
'-x+1/2, -y+1/2, -z'
'x+1/2, -y+1/2, z-1/2'

loop_
_atom_site_label
_atom_site_type_symbol
_atom_site_fract_x
_atom_site_fract_y
_atom_site_fract_z
_atom_site_U_iso_or_equiv
_atom_site_adp_type
_atom_site_occupancy
_atom_site_symmetry_multiplicity
_atom_site_calc_flag
_atom_site_refinement_flags
Mo1 Mo 0.13558(3) 0.14689(3) 0.56767(3) 0.0317(2) Uani 1 1 d .
Mo2 Mo 0.07320(3) 0.05396(3) 0.61854(3) 0.0280(2) Uani 1 1 d .
Mo3 Mo -0.05497(3) 0.06039(3) 0.59557(3) 0.0304(2) Uani 1 1 d .
Mo4 Mo -0.10979(3) 0.15531(3) 0.52047(3) 0.0326(2) Uani 1 1 d .
Mo5 Mo -0.04146(3) 0.25104(4) 0.46144(3) 0.0366(2) Uani 1 1 d .
Mo6 Mo 0.07584(3) 0.24995(4) 0.48645(3) 0.0364(2) Uani 1 1 d .
Mo7 Mo 0.27319(3) 0.39726(4) 0.75525(3) 0.0385(2) Uani 1 1 d .
Mo8 Mo 0.26117(3) 0.39341(4) 0.87317(3) 0.0387(2) Uani 1 1 d .
Mo9 Mo 0.19566(3) 0.49947(4) 0.92344(3) 0.0399(2) Uani 1 1 d .
Mo10 Mo 0.13811(3) 0.59305(4) 0.84926(3) 0.0408(2) Uani 1 1 d .
Mo11 Mo 0.14482(4) 0.59317(4) 0.72004(4) 0.0531(3) Uani 1 1 d .
Mo12 Mo 0.21459(4) 0.50359(4) 0.67648(4) 0.0501(3) Uani 1 1 d .
As1 As 0.01352(3) 0.17938(4) 0.57217(3) 0.0262(2) Uani 1 1 d .
As2 As 0.17485(3) 0.47147(4) 0.79137(3) 0.0318(2) Uani 1 1 d .
C1 C 0.1216(3) 0.1950(4) 0.7306(3) 0.034(2) Uani 1 1 d .
C2 C 0.1027(3) 0.1738(4) 0.7698(3) 0.035(2) Uani 1 1 d .
H2A H 0.0836 0.1419 0.7653 0.042 Uiso 1 1 calc R
C3 C 0.1117(3) 0.1994(4) 0.8163(3) 0.036(2) Uani 1 1 d .
C4 C 0.1409(4) 0.2455(4) 0.8233(3) 0.041(3) Uani 1 1 d .
H4A H 0.1474 0.2623 0.8548 0.049 Uiso 1 1 calc R
C5 C 0.1606(3) 0.2669(4) 0.7841(3) 0.033(2) Uani 1 1 d .
C6 C 0.1509(3) 0.2424(4) 0.7369(3) 0.034(2) Uani 1 1 d .
H6A H 0.1638 0.2572 0.7101 0.041 Uiso 1 1 calc R
C7 C 0.1122(3) 0.1644(4) 0.6806(3) 0.034(2) Uani 1 1 d .
C8 C 0.0922(4) 0.1734(4) 0.8593(3) 0.037(2) Uani 1 1 d .
C9 C 0.1922(3) 0.3187(4) 0.7929(4) 0.037(2) Uani 1 1 d .
C10 C 0.0127(4) 0.3877(4) 0.5782(3) 0.034(2) Uani 1 1 d .
C11 C -0.0307(3) 0.4115(4) 0.5831(3) 0.035(2) Uani 1 1 d .
H11A H -0.0591 0.3964 0.5654 0.041 Uiso 1 1 calc R
C12 C -0.0336(3) 0.4565(4) 0.6130(3) 0.033(2) Uani 1 1 d .
C13 C 0.0084(4) 0.4792(4) 0.6387(3) 0.039(3) Uani 1 1 d .
H13A H 0.0070 0.5102 0.6592 0.046 Uiso 1 1 calc R
C14 C 0.0530(3) 0.4561(4) 0.6342(3) 0.032(2) Uani 1 1 d .
C15 C 0.0547(3) 0.4110(4) 0.6036(3) 0.033(2) Uani 1 1 d .
H15A H 0.0845 0.3958 0.5999 0.039 Uiso 1 1 calc R
C16 C 0.0145(4) 0.3371(4) 0.5461(3) 0.032(2) Uani 1 1 d .
C17 C -0.0808(4) 0.4831(4) 0.6191(4) 0.041(3) Uani 1 1 d .
C18 C 0.0987(4) 0.4829(4) 0.6632(3) 0.040(3) Uani 1 1 d .
O1 O 0.1954(2) 0.1625(3) 0.5849(2) 0.0508(19) Uani 1 1 d .
O2 O 0.1338(3) 0.1166(3) 0.5104(2) 0.0490(19) Uani 1 1 d .
O3 O 0.1356(2) 0.0787(2) 0.6062(2) 0.0308(15) Uani 1 1 d .
O4 O 0.1290(2) 0.1855(2) 0.6447(2) 0.0334(15) Uani 1 1 d .
O5 O 0.1109(2) 0.2186(2) 0.5469(2) 0.0339(15) Uani 1 1 d .
O6 O 0.0600(2) 0.1294(2) 0.5722(2) 0.0286(14) Uani 1 1 d .
O7 O 0.0937(2) 0.0098(2) 0.6674(2) 0.0397(17) Uani 1 1 d .
O8 O 0.0606(2) 0.0094(2) 0.5692(2) 0.0397(17) Uani 1 1 d .
O9 O 0.0883(2) 0.1206(2) 0.6791(2) 0.0387(16) Uani 1 1 d .
O10 O 0.0096(2) 0.0684(2) 0.63086(19) 0.0281(14) Uani 1 1 d .
O11 O -0.0450(2) 0.0162(3) 0.5495(2) 0.0380(16) Uani 1 1 d .
O12 O -0.0783(2) 0.0177(3) 0.6373(2) 0.0489(19) Uani 1 1 d .
O13 O -0.1154(2) 0.0901(2) 0.5611(2) 0.0351(16) Uani 1 1 d .
O14 O -0.0359(2) 0.1329(2) 0.55389(19) 0.0280(14) Uani 1 1 d .
O15 O -0.1685(2) 0.1757(3) 0.5139(2) 0.053(2) Uani 1 1 d .
O16 O -0.1057(2) 0.1214(3) 0.4662(2) 0.0431(17) Uani 1 1 d .
O17 O -0.0810(2) 0.2243(2) 0.5070(2) 0.0334(15) Uani 1 1 d .
O18 O -0.0785(3) 0.3022(3) 0.4319(2) 0.057(2) Uani 1 1 d .
O19 O -0.0483(3) 0.1970(3) 0.4200(2) 0.053(2) Uani 1 1 d .
O20 O 0.0187(2) 0.2808(3) 0.4466(2) 0.0399(17) Uani 1 1 d .
O21 O -0.0254(2) 0.3185(3) 0.5246(2) 0.0431(17) Uani 1 1 d .
O22 O 0.0547(2) 0.3166(3) 0.5427(2) 0.0393(16) Uani 1 1 d .
O23 O 0.1153(2) 0.3011(3) 0.4761(2) 0.054(2) Uani 1 1 d .
O24 O 0.0859(3) 0.1986(3) 0.4463(2) 0.056(2) Uani 1 1 d .
O25 O 0.0162(2) 0.2083(2) 0.5121(2) 0.0346(16) Uani 1 1 d .
O26 O 0.0676(2) 0.1301(3) 0.8511(2) 0.0424(17) Uani 1 1 d .
O27 O 0.1040(2) 0.1961(3) 0.9015(2) 0.0433(18) Uani 1 1 d .
O28 O -0.1184(2) 0.4624(3) 0.5946(2) 0.0444(18) Uani 1 1 d .
O29 O -0.0789(2) 0.5259(3) 0.6466(2) 0.0448(18) Uani 1 1 d .
O30 O 0.3173(2) 0.4468(3) 0.7616(3) 0.055(2) Uani 1 1 d .
O31 O 0.2944(3) 0.3473(3) 0.7198(2) 0.055(2) Uani 1 1 d .
O32 O 0.2918(2) 0.3614(3) 0.8196(2) 0.0415(17) Uani 1 1 d .
O33 O 0.2268(2) 0.4312(3) 0.7054(2) 0.0382(16) Uani 1 1 d .
O34 O 0.2091(2) 0.3367(3) 0.7553(2) 0.0405(17) Uani 1 1 d .
O35 O 0.2334(2) 0.4425(2) 0.8062(2) 0.0350(15) Uani 1 1 d .
O36 O 0.2727(3) 0.3385(3) 0.9136(2) 0.056(2) Uani 1 1 d .
O37 O 0.3059(2) 0.4406(3) 0.8931(2) 0.0491(19) Uani 1 1 d .
O38 O 0.2098(2) 0.4274(3) 0.8998(2) 0.0396(17) Uani 1 1 d .
O39 O 0.1996(2) 0.3380(3) 0.8351(2) 0.0418(18) Uani 1 1 d .
O40 O 0.2518(2) 0.5282(3) 0.9301(2) 0.0515(19) Uani 1 1 d .
O41 O 0.1907(3) 0.4835(3) 0.9839(2) 0.056(2) Uani 1 1 d .
O42 O 0.1579(2) 0.5672(3) 0.9180(2) 0.0420(17) Uani 1 1 d .
O43 O 0.1797(2) 0.5180(2) 0.8433(2) 0.0389(16) Uani 1 1 d .
O44 O 0.1853(3) 0.6369(3) 0.8464(3) 0.061(2) Uani 1 1 d .
O45 O 0.0941(3) 0.6380(3) 0.8609(2) 0.056(2) Uani 1 1 d .
O46 O 0.1184(2) 0.5802(2) 0.7786(2) 0.0436(18) Uani 1 1 d .
O47 O 0.1009(4) 0.6337(3) 0.6870(3) 0.093(3) Uani 1 1 d .
O48 O 0.1866(4) 0.6404(3) 0.7432(3) 0.090(3) Uani 1 1 d .
O49 O 0.1756(3) 0.5685(3) 0.6647(2) 0.057(2) Uani 1 1 d .
O50 O 0.1876(2) 0.5203(2) 0.7465(2) 0.0378(16) Uani 1 1 d .
O51 O 0.0934(2) 0.5223(3) 0.6914(2) 0.0480(19) Uani 1 1 d .
O52 O 0.1386(2) 0.4632(3) 0.6551(2) 0.0465(18) Uani 1 1 d .
O53 O 0.2176(3) 0.4890(3) 0.6148(3) 0.076(3) Uani 1 1 d .
O54 O 0.2686(3) 0.5339(3) 0.6977(3) 0.074(2) Uani 1 1 d .
N1 N 0.3522(3) 0.4951(3) 0.9821(3) 0.044(2) Uani 1 1 d .
N2 N -0.0068(3) -0.0878(3) 0.5300(3) 0.047(2) Uani 1 1 d .
N3 N 0.1081(3) -0.1061(4) 0.6413(3) 0.052(2) Uani 1 1 d .
N4 N 0.2194(3) 0.0526(4) 0.6738(3) 0.052(2) Uani 1 1 d .
N5 N 0.1093(5) 0.2956(4) 0.6318(4) 0.102(5) Uani 1 1 d .
N6 N 0.0435(4) 0.5088(7) 0.7610(4) 0.124(6) Uani 1 1 d .
N7 N 0.1305(5) 0.3645(6) 0.8817(5) 0.133(5) Uani 1 1 d .
N8 N -0.1241(5) 0.0273(6) 0.7251(4) 0.120(5) Uani 1 1 d .
N9 N 0.2737(6) 0.1510(7) 0.5337(6) 0.192(9) Uani 1 1 d .
O1W O 0.0000 0.0658(8) 0.7500 0.074(8) Uani 0.50 2 d SP
O2W O 0.0867(7) 0.5844(6) 0.9737(6) 0.088(6) Uani 0.50 1 d P
O3W O -0.1868(6) 0.0888(6) 0.6210(6) 0.071(5) Uani 0.50 1 d PU
O4W O -0.0845(6) 0.2922(6) 0.5788(6) 0.075(5) Uani 0.50 1 d PU
O5W O -0.0067(8) -0.0903(8) 0.6394(6) 0.112(7) Uani 0.50 1 d P
O6W O -0.0037(7) 0.3750(8) 0.3799(8) 0.106(6) Uani 0.50 1 d PU
O7W O 0.2899(6) 0.5247(11) 1.0514(6) 0.137(10) Uani 0.50 1 d P
O8W O -0.0071(6) 0.1316(9) 0.7937(6) 0.100(7) Uani 0.50 1 d P
O9W O -0.2612(8) 0.1230(11) 0.5148(7) 0.155(11) Uani 0.50 1 d P
O10W O -0.2501(8) 0.1636(8) 0.6556(9) 0.135(9) Uani 0.50 1 d P
O11W O 0.1746(9) 0.6026(8) 1.0501(8) 0.125(8) Uani 0.50 1 d P
O12W O 0.1547(8) 0.3638(8) 0.6748(7) 0.110(7) Uani 0.50 1 d PU
O13W O 0.1192(11) 0.4969(13) 1.0435(11) 0.067(9) Uani 0.25 1 d PU
O14W O 0.2482(7) 0.2290(9) 0.6668(8) 0.122(7) Uani 0.50 1 d PU
O15W O 0.1959(9) 0.6531(10) 1.1371(7) 0.134(9) Uani 0.50 1 d P
O16W O 0.2859(9) 0.2265(10) 0.4574(9) 0.039(7) Uani 0.25 1 d PU
O17W O 0.0525(10) 0.3241(11) 0.7051(9) 0.050(7) Uani 0.25 1 d PU
O18W O -0.2901(11) 0.2486(12) 0.7045(11) 0.065(9) Uani 0.25 1 d PU
O19W O 0.1507(11) 0.6055(13) 0.5680(10) 0.066(9) Uani 0.25 1 d PU
O20W O -0.2270(10) 0.2362(11) 0.5678(10) 0.056(8) Uani 0.25 1 d PU
O21W O 0.0000 0.5914(10) 0.7500 0.103(9) Uani 0.50 2 d SP
O22W O 0.0202(10) 0.2293(12) 0.3439(9) 0.050(7) Uani 0.25 1 d PU
O23W O 0.3903(12) 0.3918(14) 0.7012(12) 0.077(10) Uani 0.25 1 d PU
O24W O 0.1191(13) 0.0975(14) 0.4013(11) 0.078(10) Uani 0.25 1 d PU
O25W O -0.3943(12) 0.2521(14) 0.6775(11) 0.077(10) Uani 0.25 1 d PU
O26W O 0.1654(13) 0.2539(14) 0.3929(12) 0.084(10) Uani 0.25 1 d PU
O27W O 0.0625(13) 0.3598(16) 0.8110(13) 0.091(11) Uani 0.25 1 d PU
O28W O -0.1402(16) 0.3095(14) 0.5403(15) 0.106(14) Uani 0.25 1 d P
O29W O -0.0378(14) 0.4304(15) 0.4525(13) 0.096(12) Uani 0.25 1 d PU
O30W O -0.3193(15) 0.2332(17) 0.5673(15) 0.118(14) Uani 0.25 1 d PU
O31W O -0.0042(15) 0.2250(16) 0.7708(12) 0.103(14) Uani 0.25 1 d PU
O32W O 0.0687(17) 0.1002(16) 0.3892(14) 0.104(13) Uani 0.25 1 d PU
O33W O 0.2916(12) 0.6252(13) 0.7481(11) 0.075(10) Uani 0.25 1 d PU
O34W O 0.0462(14) 0.420(2) 0.7643(14) 0.125(17) Uani 0.25 1 d P
O35W O 0.0387(16) 0.3101(19) 0.8357(16) 0.123(15) Uani 0.25 1 d PU
O36W O 0.0245(18) 0.6033(18) 0.9291(17) 0.123(15) Uani 0.25 1 d PU

loop_
_atom_site_aniso_label
_atom_site_aniso_U_11
_atom_site_aniso_U_22
_atom_site_aniso_U_33
_atom_site_aniso_U_23
_atom_site_aniso_U_13
_atom_site_aniso_U_12
Mo1 0.0321(5) 0.0329(5) 0.0308(5) 0.0009(4) 0.0073(4) 0.0068(4)
Mo2 0.0325(5) 0.0231(4) 0.0262(5) -0.0020(3) -0.0011(3) 0.0040(4)
Mo3 0.0328(5) 0.0260(5) 0.0323(5) 0.0000(4) 0.0049(4) 0.0042(4)
Mo4 0.0334(5) 0.0350(5) 0.0276(5) 0.0000(4) -0.0004(4) 0.0061(4)
Mo5 0.0480(6) 0.0345(5) 0.0251(5) 0.0051(4) -0.0004(4) 0.0062(4)
Mo6 0.0458(6) 0.0349(5) 0.0309(5) 0.0053(4) 0.0134(4) 0.0094(4)
Mo7 0.0307(5) 0.0417(6) 0.0430(6) -0.0025(4) 0.0061(4) -0.0091(4)
Mo8 0.0385(5) 0.0388(6) 0.0346(5) -0.0055(4) -0.0060(4) -0.0055(4)
Mo9 0.0391(5) 0.0456(6) 0.0333(5) -0.0066(4) 0.0010(4) -0.0070(4)
Mo10 0.0465(6) 0.0317(5) 0.0450(6) -0.0042(4) 0.0100(4) -0.0106(4)
Mo11 0.0793(8) 0.0326(6) 0.0511(7) 0.0087(5) 0.0214(5) -0.0026(5)
Mo12 0.0525(6) 0.0527(6) 0.0502(6) 0.0135(5) 0.0235(5) -0.0052(5)
As1 0.0335(6) 0.0229(5) 0.0216(5) -0.0023(4) 0.0027(4) 0.0048(4)
As2 0.0294(6) 0.0324(6) 0.0328(6) -0.0012(4) 0.0023(4) -0.0110(5)
C1 0.044(6) 0.037(6) 0.021(5) -0.009(4) 0.003(4) -0.010(5)
C2 0.048(6) 0.039(6) 0.020(5) -0.008(4) 0.012(4) -0.023(5)
C3 0.049(7) 0.033(6) 0.026(6) -0.001(4) 0.005(5) -0.016(5)
C4 0.057(7) 0.040(6) 0.026(6) 0.002(5) 0.008(5) -0.006(5)
C5 0.037(6) 0.027(5) 0.034(6) 0.003(4) 0.008(4) -0.011(5)
C6 0.046(6) 0.031(6) 0.022(5) -0.006(4) -0.002(4) -0.012(5)
C7 0.033(6) 0.034(6) 0.033(6) 0.003(5) 0.001(5) -0.002(5)
C8 0.045(6) 0.042(6) 0.026(6) -0.010(5) 0.010(5) -0.021(5)
C9 0.035(6) 0.033(6) 0.043(7) -0.001(5) 0.004(5) -0.014(5)
C10 0.045(6) 0.020(5) 0.039(6) 0.008(4) 0.016(5) 0.012(5)
C11 0.027(5) 0.037(6) 0.040(6) 0.001(5) 0.005(4) 0.005(5)
C12 0.034(6) 0.028(6) 0.036(6) -0.002(4) 0.001(5) 0.012(5)
C13 0.048(7) 0.035(6) 0.031(6) 0.007(4) 0.002(5) 0.017(5)
C14 0.033(6) 0.031(6) 0.033(6) 0.006(4) 0.009(4) 0.009(5)
C15 0.034(6) 0.033(6) 0.031(6) 0.001(4) 0.008(4) 0.008(5)
C16 0.041(6) 0.025(6) 0.029(6) 0.004(4) 0.006(5) 0.002(5)
C17 0.043(7) 0.043(7) 0.039(7) 0.003(5) 0.011(5) 0.009(6)
C18 0.042(7) 0.051(7) 0.025(6) 0.014(5) 0.000(5) 0.006(6)
O1 0.036(4) 0.063(5) 0.055(5) 0.008(4) 0.013(3) 0.005(4)
O2 0.066(5) 0.049(5) 0.034(4) -0.001(3) 0.013(3) 0.017(4)
O3 0.029(4) 0.030(4) 0.032(4) 0.003(3) -0.002(3) 0.006(3)
O4 0.047(4) 0.030(4) 0.026(4) -0.004(3) 0.012(3) -0.008(3)
O5 0.043(4) 0.029(4) 0.030(4) -0.003(3) 0.007(3) 0.004(3)
O6 0.034(4) 0.023(3) 0.029(4) 0.002(3) 0.006(3) 0.010(3)
O7 0.039(4) 0.036(4) 0.041(4) 0.010(3) -0.004(3) 0.009(3)
O8 0.043(4) 0.029(4) 0.047(4) -0.017(3) 0.006(3) 0.006(3)
O9 0.052(5) 0.025(4) 0.040(4) -0.011(3) 0.010(3) -0.013(3)
O10 0.039(4) 0.020(3) 0.024(3) -0.003(3) 0.001(3) 0.005(3)
O11 0.031(4) 0.042(4) 0.038(4) -0.014(3) 0.000(3) 0.006(3)
O12 0.041(4) 0.051(5) 0.056(5) 0.014(4) 0.012(3) 0.004(4)
O13 0.031(4) 0.037(4) 0.037(4) 0.008(3) 0.004(3) 0.005(3)
O14 0.027(3) 0.026(3) 0.028(4) -0.001(3) -0.002(3) 0.003(3)
O15 0.028(4) 0.070(5) 0.060(5) 0.012(4) 0.002(3) 0.019(4)
O16 0.049(4) 0.048(4) 0.032(4) -0.012(3) 0.005(3) -0.007(4)
O17 0.041(4) 0.032(4) 0.024(4) 0.000(3) -0.004(3) 0.009(3)
O18 0.062(5) 0.047(5) 0.057(5) 0.025(4) -0.005(4) 0.016(4)
O19 0.070(5) 0.049(5) 0.038(4) -0.011(3) 0.001(4) 0.002(4)
O20 0.048(4) 0.042(4) 0.029(4) 0.014(3) 0.007(3) 0.011(3)
O21 0.048(5) 0.033(4) 0.048(4) -0.014(3) 0.008(3) 0.007(4)
O22 0.035(4) 0.035(4) 0.047(4) -0.005(3) 0.004(3) 0.007(3)
O23 0.055(5) 0.051(5) 0.060(5) 0.022(4) 0.022(4) 0.014(4)
O24 0.071(5) 0.062(5) 0.037(4) -0.001(4) 0.015(4) 0.024(4)
O25 0.042(4) 0.038(4) 0.023(4) 0.008(3) 0.004(3) 0.007(3)
O26 0.052(5) 0.043(4) 0.031(4) 0.003(3) 0.005(3) -0.025(4)
O27 0.068(5) 0.039(4) 0.024(4) -0.001(3) 0.012(3) -0.019(4)
O28 0.034(4) 0.039(4) 0.058(5) -0.011(3) 0.003(3) 0.010(3)
O29 0.045(4) 0.034(4) 0.054(5) -0.019(3) 0.005(3) 0.017(3)
O30 0.036(4) 0.057(5) 0.071(5) 0.003(4) 0.004(4) -0.016(4)
O31 0.058(5) 0.054(5) 0.053(5) -0.008(4) 0.011(4) 0.001(4)
O32 0.041(4) 0.044(4) 0.037(4) -0.003(3) 0.000(3) -0.002(3)
O33 0.033(4) 0.047(4) 0.036(4) 0.006(3) 0.005(3) -0.005(3)
O34 0.043(4) 0.040(4) 0.038(4) 0.002(3) 0.006(3) -0.029(3)
O35 0.030(4) 0.036(4) 0.037(4) 0.001(3) 0.001(3) -0.003(3)
O36 0.076(6) 0.048(5) 0.040(4) 0.005(3) -0.006(4) 0.004(4)
O37 0.035(4) 0.052(5) 0.057(5) -0.016(4) -0.001(3) -0.006(4)
O38 0.040(4) 0.044(4) 0.032(4) -0.005(3) 0.000(3) -0.013(3)
O39 0.054(5) 0.047(4) 0.024(4) -0.016(3) 0.006(3) -0.024(4)
O40 0.049(5) 0.052(5) 0.049(5) -0.013(3) -0.005(3) -0.011(4)
O41 0.063(5) 0.071(5) 0.036(4) -0.001(4) 0.013(4) 0.005(4)
O42 0.043(4) 0.046(4) 0.034(4) -0.011(3) 0.001(3) -0.011(3)
O43 0.045(4) 0.037(4) 0.032(4) -0.007(3) -0.001(3) -0.009(3)
O44 0.074(6) 0.053(5) 0.059(5) -0.008(4) 0.018(4) -0.031(4)
O45 0.078(6) 0.043(5) 0.049(5) -0.002(3) 0.015(4) 0.007(4)
O46 0.057(5) 0.029(4) 0.045(4) 0.002(3) 0.008(3) -0.005(3)
O47 0.169(10) 0.063(6) 0.054(5) 0.028(4) 0.036(6) 0.054(6)
O48 0.132(9) 0.062(6) 0.087(7) 0.000(5) 0.047(6) -0.045(6)
O49 0.076(6) 0.049(5) 0.054(5) 0.018(4) 0.028(4) -0.001(4)
O50 0.039(4) 0.036(4) 0.039(4) 0.005(3) 0.007(3) -0.019(3)
O51 0.050(5) 0.053(5) 0.042(4) -0.021(4) 0.010(3) 0.008(4)
O52 0.030(4) 0.055(5) 0.053(5) -0.009(4) 0.000(3) 0.007(4)
O53 0.103(7) 0.089(7) 0.047(5) 0.023(4) 0.045(5) 0.025(5)
O54 0.044(5) 0.069(6) 0.114(7) 0.025(5) 0.026(5) -0.023(4)
N1 0.054(6) 0.037(5) 0.039(5) -0.001(4) -0.001(4) -0.011(4)
N2 0.060(6) 0.043(5) 0.035(5) -0.012(4) -0.001(4) 0.011(5)
N3 0.047(6) 0.057(6) 0.051(6) -0.009(4) 0.009(4) -0.012(5)
N4 0.044(6) 0.059(6) 0.046(6) 0.001(4) -0.007(4) 0.018(5)
N5 0.164(12) 0.052(7) 0.066(7) 0.000(5) -0.056(7) 0.012(7)
N6 0.061(8) 0.264(19) 0.047(7) -0.013(8) 0.003(6) 0.012(9)
N7 0.124(12) 0.114(11) 0.176(14) -0.059(10) 0.072(10) 0.015(9)
N8 0.124(11) 0.156(13) 0.082(9) 0.004(8) 0.025(8) -0.060(10)
N9 0.196(16) 0.241(18) 0.178(14) 0.158(13) 0.145(13) 0.168(14)
O1W 0.11(2) 0.043(13) 0.051(14) 0.000 -0.051(13) 0.000
O2W 0.161(18) 0.032(9) 0.097(13) -0.014(8) 0.100(13) -0.004(10)
O3W 0.067(8) 0.079(8) 0.082(8) 0.008(7) 0.058(7) -0.010(7)
O4W 0.088(9) 0.057(8) 0.092(9) 0.007(7) 0.050(7) -0.020(7)
O5W 0.16(2) 0.136(18) 0.052(11) 0.023(11) 0.068(13) 0.031(15)
O6W 0.089(10) 0.092(10) 0.138(10) 0.041(8) 0.025(8) -0.010(8)
O7W 0.064(13) 0.30(3) 0.062(12) -0.008(15) 0.054(10) -0.019(16)
O8W 0.054(12) 0.17(2) 0.069(12) 0.005(12) -0.001(9) -0.005(12)
O9W 0.129(19) 0.26(3) 0.083(15) -0.104(16) 0.023(13) -0.123(19)
O10W 0.113(18) 0.064(14) 0.25(3) -0.023(15) 0.104(18) -0.003(13)
O11W 0.17(2) 0.074(15) 0.139(19) 0.020(13) 0.058(16) 0.023(14)
O12W 0.117(10) 0.104(10) 0.096(10) 0.009(8) -0.021(8) 0.007(8)
O13W 0.081(12) 0.073(12) 0.059(11) 0.001(9) 0.046(9) 0.010(9)
O14W 0.100(10) 0.123(10) 0.139(10) -0.059(8) 0.012(8) 0.014(8)
O15W 0.15(2) 0.16(2) 0.076(15) 0.008(14) -0.023(14) 0.035(17)
O16W 0.043(10) 0.034(10) 0.041(10) 0.020(8) 0.008(8) -0.009(8)
O17W 0.058(11) 0.056(11) 0.037(10) 0.021(8) 0.007(8) 0.027(9)
O18W 0.067(12) 0.044(11) 0.087(12) -0.008(9) 0.020(9) -0.007(9)
O19W 0.074(12) 0.071(12) 0.051(11) 0.015(9) 0.002(9) 0.022(9)
O20W 0.061(11) 0.051(11) 0.058(11) -0.036(8) 0.020(9) 0.017(9)
O21W 0.11(2) 0.068(19) 0.15(3) 0.000 0.065(19) 0.000
O22W 0.057(11) 0.062(11) 0.031(10) 0.003(8) 0.007(8) -0.005(9)
O23W 0.074(13) 0.082(13) 0.082(13) -0.003(9) 0.032(9) -0.007(9)
O24W 0.089(13) 0.078(13) 0.067(12) 0.001(9) 0.015(9) 0.016(9)
O25W 0.084(13) 0.078(13) 0.063(12) 0.008(9) -0.008(9) -0.002(9)
O26W 0.088(13) 0.088(14) 0.088(13) 0.005(9) 0.044(9) -0.002(9)
O27W 0.091(14) 0.097(14) 0.088(14) -0.015(9) 0.020(9) 0.014(10)
O28W 0.15(4) 0.06(2) 0.14(3) 0.01(2) 0.08(3) -0.04(2)
O29W 0.107(14) 0.089(14) 0.093(14) 0.033(9) 0.022(10) 0.004(10)
O30W 0.106(16) 0.109(16) 0.135(16) 0.012(10) 0.011(10) -0.002(10)
O31W 0.101(16) 0.102(16) 0.105(17) -0.006(9) 0.011(10) 0.000(10)
O32W 0.112(15) 0.100(15) 0.103(15) -0.005(9) 0.027(10) -0.004(10)
O33W 0.072(12) 0.071(12) 0.078(12) 0.011(9) 0.000(9) -0.009(9)
O34W 0.10(3) 0.17(4) 0.10(3) -0.06(3) 0.00(2) -0.10(3)
O35W 0.122(17) 0.123(17) 0.124(17) -0.018(10) 0.023(10) 0.017(10)
O36W 0.136(17) 0.115(17) 0.121(17) -0.010(10) 0.035(10) -0.003(10)

loop_
_atom_type_symbol
_atom_type_description
_atom_type_scat_dispersion_real
_atom_type_scat_dispersion_imag
_atom_type_scat_source
C C 0.0033 0.0016 'International Tables Vol C Tables 4.2.6.8 and 6.1.1.4'
H H 0.0000 0.0000 'International Tables Vol C Tables 4.2.6.8 and 6.1.1.4'
N N 0.0061 0.0033 'International Tables Vol C Tables 4.2.6.8 and 6.1.1.4'
O O 0.0106 0.0060 'International Tables Vol C Tables 4.2.6.8 and 6.1.1.4'
As As 0.0499 2.0058 'International Tables Vol C Tables 4.2.6.8 and 6.1.1.4'
Mo Mo -1.6832 0.6857 'International Tables Vol C Tables 4.2.6.8 and 6.1.1.4'

loop_
_geom_angle_atom_site_label_1
_geom_angle_atom_site_label_2
_geom_angle_atom_site_label_3
_geom_angle
_geom_angle_site_symmetry_3
O2 Mo1 O1 102.8(3) .
O2 Mo1 O5 99.4(3) .
O1 Mo1 O5 100.2(3) .
O2 Mo1 O3 97.2(3) .
O1 Mo1 O3 97.2(3) .
O5 Mo1 O3 152.7(3) .
O2 Mo1 O6 95.0(3) .
O1 Mo1 O6 161.1(3) .
O5 Mo1 O6 83.1(2) .
O3 Mo1 O6 73.9(2) .
O2 Mo1 O4 173.7(3) .
O1 Mo1 O4 83.5(3) .
O5 Mo1 O4 79.9(2) .
O3 Mo1 O4 81.2(2) .
O6 Mo1 O4 78.7(2) .
O8 Mo2 O7 102.4(3) .
O8 Mo2 O10 99.9(3) .
O7 Mo2 O10 100.5(3) .
O8 Mo2 O3 97.7(3) .
O7 Mo2 O3 97.2(3) .
O10 Mo2 O3 151.6(2) .
O8 Mo2 O6 94.4(3) .
O7 Mo2 O6 161.9(3) .
O10 Mo2 O6 82.9(2) .
O3 Mo2 O6 73.7(2) .
O8 Mo2 O9 174.4(3) .
O7 Mo2 O9 83.2(3) .
O10 Mo2 O9 79.3(2) .
O3 Mo2 O9 80.9(2) .
O6 Mo2 O9 80.0(2) .
O11 Mo3 O12 103.7(3) .
O11 Mo3 O10 99.9(3) .
O12 Mo3 O10 99.4(3) .
O11 Mo3 O13 96.6(3) .
O12 Mo3 O13 97.8(3) .
O10 Mo3 O13 152.5(2) .
O11 Mo3 O14 91.9(3) .
O12 Mo3 O14 163.3(3) .
O10 Mo3 O14 83.4(2) .
O13 Mo3 O14 74.2(2) .
O11 Mo3 O26 171.3(3) 2_556
O12 Mo3 O26 84.6(3) 2_556
O10 Mo3 O26 81.1(2) 2_556
O13 Mo3 O26 79.5(2) 2_556
O14 Mo3 O26 79.6(2) 2_556
O15 Mo4 O16 104.5(3) .
O15 Mo4 O17 99.5(3) .
O16 Mo4 O17 99.2(3) .
O15 Mo4 O13 97.0(3) .
O16 Mo4 O13 97.3(3) .
O17 Mo4 O13 152.8(2) .
O15 Mo4 O14 161.9(3) .
O16 Mo4 O14 92.5(3) .
O17 Mo4 O14 83.6(2) .
O13 Mo4 O14 74.2(2) .
O15 Mo4 O27 83.9(3) 2_556
O16 Mo4 O27 171.4(3) 2_556
O17 Mo4 O27 80.7(2) 2_556
O13 Mo4 O27 79.8(2) 2_556
O14 Mo4 O27 79.0(2) 2_556
O19 Mo5 O18 104.1(3) .
O19 Mo5 O17 98.9(3) .
O18 Mo5 O17 99.7(3) .
O19 Mo5 O20 98.7(3) .
O18 Mo5 O20 97.0(3) .
O17 Mo5 O20 151.9(2) .
O19 Mo5 O25 92.6(3) .
O18 Mo5 O25 162.1(3) .
O17 Mo5 O25 83.6(2) .
O20 Mo5 O25 73.9(2) .
O19 Mo5 O21 173.1(3) .
O18 Mo5 O21 82.8(3) .
O17 Mo5 O21 79.8(2) .
O20 Mo5 O21 80.1(2) .
O25 Mo5 O21 80.5(2) .
O24 Mo6 O23 103.5(3) .
O24 Mo6 O5 98.3(3) .
O23 Mo6 O5 99.6(3) .
O24 Mo6 O20 97.6(3) .
O23 Mo6 O20 97.8(3) .
O5 Mo6 O20 153.0(3) .
O24 Mo6 O25 95.2(3) .
O23 Mo6 O25 160.7(3) .
O5 Mo6 O25 82.0(2) .
O20 Mo6 O25 74.9(2) .
O24 Mo6 O22 174.3(3) .
O23 Mo6 O22 81.9(3) .
O5 Mo6 O22 82.2(2) .
O20 Mo6 O22 79.9(2) .
O25 Mo6 O22 79.3(2) .
O31 Mo7 O30 103.3(4) .
O31 Mo7 O33 99.5(3) .
O30 Mo7 O33 100.1(3) .
O31 Mo7 O32 97.2(3) .
O30 Mo7 O32 97.8(3) .
O33 Mo7 O32 151.9(3) .
O31 Mo7 O35 164.2(3) .
O30 Mo7 O35 91.6(3) .
O33 Mo7 O35 82.7(2) .
O32 Mo7 O35 75.3(2) .
O31 Mo7 O34 84.5(3) .
O30 Mo7 O34 172.0(3) .
O33 Mo7 O34 80.0(2) .
O32 Mo7 O34 79.3(2) .
O35 Mo7 O34 80.5(2) .
O36 Mo8 O37 105.0(3) .
O36 Mo8 O38 99.4(3) .
O37 Mo8 O38 99.3(3) .
O36 Mo8 O32 96.4(3) .
O37 Mo8 O32 95.8(3) .
O38 Mo8 O32 154.4(2) .
O36 Mo8 O35 161.2(3) .
O37 Mo8 O35 92.6(3) .
O38 Mo8 O35 84.0(2) .
O32 Mo8 O35 74.9(2) .
O36 Mo8 O39 83.6(3) .
O37 Mo8 O39 171.0(3) .
O38 Mo8 O39 81.7(2) .
O32 Mo8 O39 80.3(2) .
O35 Mo8 O39 78.5(2) .
O40 Mo9 O41 102.1(3) .
O40 Mo9 O38 99.3(3) .
O41 Mo9 O38 99.9(3) .
O40 Mo9 O42 99.0(3) .
O41 Mo9 O42 97.5(3) .
O38 Mo9 O42 151.4(2) .
O40 Mo9 O43 93.3(3) .
O41 Mo9 O43 163.7(3) .
O38 Mo9 O43 82.6(2) .
O42 Mo9 O43 74.6(2) .
O40 Mo9 O28 174.0(3) 2_556
O41 Mo9 O28 83.9(3) 2_556
O38 Mo9 O28 79.7(3) 2_556
O42 Mo9 O28 79.8(3) 2_556
O43 Mo9 O28 80.7(2) 2_556
O44 Mo10 O45 102.2(4) .
O44 Mo10 O46 98.8(3) .
O45 Mo10 O46 100.7(3) .
O44 Mo10 O42 98.0(3) .
O45 Mo10 O42 97.2(3) .
O46 Mo10 O42 152.2(3) .
O44 Mo10 O43 94.4(3) .
O45 Mo10 O43 162.4(3) .
O46 Mo10 O43 82.1(2) .
O42 Mo10 O43 74.6(2) .
O44 Mo10 O29 174.5(3) 2_556
O45 Mo10 O29 83.3(3) 2_556
O46 Mo10 O29 81.2(2) 2_556
O42 Mo10 O29 80.0(2) 2_556
O43 Mo10 O29 80.1(2) 2_556
O48 Mo11 O47 102.2(5) .
O48 Mo11 O46 98.4(3) .
O47 Mo11 O46 100.6(3) .
O48 Mo11 O49 96.9(4) .
O47 Mo11 O49 98.4(3) .
O46 Mo11 O49 152.5(3) .
O48 Mo11 O50 96.1(4) .
O47 Mo11 O50 160.8(4) .
O46 Mo11 O50 82.2(2) .
O49 Mo11 O50 73.5(3) .
O48 Mo11 O51 174.3(4) .
O47 Mo11 O51 83.4(4) .
O46 Mo11 O51 81.2(3) .
O49 Mo11 O51 81.3(3) .
O50 Mo11 O51 78.2(2) .
O54 Mo12 O53 103.3(4) .
O54 Mo12 O49 99.4(4) .
O53 Mo12 O49 97.1(3) .
O54 Mo12 O33 99.3(3) .
O53 Mo12 O33 100.3(3) .
O49 Mo12 O33 150.7(3) .
O54 Mo12 O50 92.8(3) .
O53 Mo12 O50 162.7(3) .
O49 Mo12 O50 73.8(3) .
O33 Mo12 O50 82.9(2) .
O54 Mo12 O52 174.5(3) .
O53 Mo12 O52 82.2(3) .
O49 Mo12 O52 79.6(3) .
O33 Mo12 O52 79.6(2) .
O50 Mo12 O52 81.7(2) .
O6 As1 O25 96.9(3) .
O6 As1 O14 96.7(3) .
O25 As1 O14 98.0(3) .
O50 As2 O35 97.4(3) .
O50 As2 O43 97.4(3) .
O35 As2 O43 96.9(3) .
C2 C1 C6 120.4(8) .
C2 C1 C7 118.7(9) .
C6 C1 C7 120.8(8) .
C1 C2 C3 120.5(9) .
C1 C2 H2A 119.8 .
C3 C2 H2A 119.8 .
C4 C3 C2 119.8(9) .
C4 C3 C8 121.1(8) .
C2 C3 C8 118.9(8) .
C3 C4 C5 120.3(9) .
C3 C4 H4A 119.9 .
C5 C4 H4A 119.9 .
C4 C5 C6 120.5(9) .
C4 C5 C9 119.1(9) .
C6 C5 C9 120.5(8) .
C5 C6 C1 118.5(8) .
C5 C6 H6A 120.7 .
C1 C6 H6A 120.7 .
O9 C7 O4 125.8(9) .
O9 C7 C1 116.7(8) .
O4 C7 C1 117.5(9) .
O26 C8 O27 125.3(9) .
O26 C8 C3 118.1(8) .
O27 C8 C3 116.4(8) .
O39 C9 O34 126.5(9) .
O39 C9 C5 117.4(9) .
O34 C9 C5 116.1(8) .
C11 C10 C15 118.8(9) .
C11 C10 C16 120.7(9) .
C15 C10 C16 120.5(9) .
C12 C11 C10 122.0(9) .
C12 C11 H11A 119.0 .
C10 C11 H11A 119.0 .
C11 C12 C13 118.8(9) .
C11 C12 C17 122.8(9) .
C13 C12 C17 118.4(9) .
C12 C13 C14 120.5(9) .
C12 C13 H13A 119.8 .
C14 C13 H13A 119.8 .
C15 C14 C13 119.2(9) .
C15 C14 C18 122.3(9) .
C13 C14 C18 118.5(9) .
C14 C15 C10 120.7(9) .
C14 C15 H15A 119.7 .
C10 C15 H15A 119.7 .
O22 C16 O21 125.2(9) .
O22 C16 C10 118.7(9) .
O21 C16 C10 116.1(9) .
O28 C17 O29 125.6(9) .
O28 C17 C12 117.2(9) .
O29 C17 C12 117.1(9) .
O51 C18 O52 126.2(10) .
O51 C18 C14 117.5(9) .
O52 C18 C14 116.3(9) .
Mo2 O3 Mo1 115.6(3) .
C7 O4 Mo1 129.2(6) .
Mo1 O5 Mo6 135.8(3) .
As1 O6 Mo1 126.4(3) .
As1 O6 Mo2 127.6(3) .
Mo1 O6 Mo2 96.7(2) .
C7 O9 Mo2 130.7(6) .
Mo2 O10 Mo3 137.2(3) .
Mo4 O13 Mo3 115.1(3) .
As1 O14 Mo3 126.8(3) .
As1 O14 Mo4 127.0(3) .
Mo3 O14 Mo4 96.4(2) .
Mo5 O17 Mo4 136.8(3) .
Mo6 O20 Mo5 114.6(3) .
C16 O21 Mo5 129.1(6) .
C16 O22 Mo6 130.1(6) .
As1 O25 Mo6 128.7(3) .
As1 O25 Mo5 127.8(3) .
Mo6 O25 Mo5 96.6(2) .
C8 O26 Mo3 129.8(6) 2_556
C8 O27 Mo4 127.8(6) 2_556
C17 O28 Mo9 129.6(6) 2_556
C17 O29 Mo10 128.9(6) 2_556
Mo7 O32 Mo8 113.9(3) .
Mo7 O33 Mo12 137.4(3) .
C9 O34 Mo7 127.5(6) .
As2 O35 Mo8 126.0(3) .
As2 O35 Mo7 127.0(3) .
Mo8 O35 Mo7 96.0(2) .
Mo8 O38 Mo9 136.8(3) .
C9 O39 Mo8 130.0(6) .
Mo9 O42 Mo10 113.9(3) .
As2 O43 Mo10 127.4(3) .
As2 O43 Mo9 129.1(3) .
Mo10 O43 Mo9 96.8(2) .
Mo11 O46 Mo10 136.0(4) .
Mo12 O49 Mo11 116.0(3) .
As2 O50 Mo11 126.6(3) .
As2 O50 Mo12 127.7(3) .
Mo11 O50 Mo12 96.6(2) .
C18 O51 Mo11 130.1(7) .
C18 O52 Mo12 127.0(7) .
O24W O32W O5W 164(3) 5_556

loop_
_geom_bond_atom_site_label_1
_geom_bond_atom_site_label_2
_geom_bond_distance
_geom_bond_site_symmetry_2
Mo1 O2 1.700(6) .
Mo1 O1 1.704(7) .
Mo1 O5 1.898(6) .
Mo1 O3 1.934(6) .
Mo1 O6 2.180(6) .
Mo1 O4 2.309(6) .
Mo2 O8 1.696(6) .
Mo2 O7 1.713(6) .
Mo2 O10 1.898(6) .
Mo2 O3 1.927(6) .
Mo2 O6 2.193(6) .
Mo2 O9 2.273(6) .
Mo3 O11 1.689(6) .
Mo3 O12 1.727(6) .
Mo3 O10 1.909(6) .
Mo3 O13 1.929(6) .
Mo3 O14 2.182(6) .
Mo3 O26 2.268(6) 2_556
Mo4 O15 1.696(6) .
Mo4 O16 1.696(6) .
Mo4 O17 1.899(6) .
Mo4 O13 1.927(6) .
Mo4 O14 2.184(6) .
Mo4 O27 2.302(6) 2_556
Mo5 O19 1.699(6) .
Mo5 O18 1.713(6) .
Mo5 O17 1.898(6) .
Mo5 O20 1.932(7) .
Mo5 O25 2.188(6) .
Mo5 O21 2.336(6) .
Mo6 O24 1.692(6) .
Mo6 O23 1.704(7) .
Mo6 O5 1.913(6) .
Mo6 O20 1.922(6) .
Mo6 O25 2.156(6) .
Mo6 O22 2.345(6) .
Mo7 O31 1.699(7) .
Mo7 O30 1.701(7) .
Mo7 O33 1.891(6) .
Mo7 O32 1.928(6) .
Mo7 O35 2.193(6) .
Mo7 O34 2.308(6) .
Mo8 O36 1.703(6) .
Mo8 O37 1.707(6) .
Mo8 O38 1.896(7) .
Mo8 O32 1.956(6) .
Mo8 O35 2.188(6) .
Mo8 O39 2.279(6) .
Mo9 O40 1.698(7) .
Mo9 O41 1.703(6) .
Mo9 O38 1.902(6) .
Mo9 O42 1.927(7) .
Mo9 O43 2.180(6) .
Mo9 O28 2.315(7) 2_556
Mo10 O44 1.700(7) .
Mo10 O45 1.705(7) .
Mo10 O46 1.918(6) .
Mo10 O42 1.947(6) .
Mo10 O43 2.162(6) .
Mo10 O29 2.326(6) 2_556
Mo11 O48 1.670(8) .
Mo11 O47 1.699(8) .
Mo11 O46 1.880(6) .
Mo11 O49 1.935(7) .
Mo11 O50 2.168(6) .
Mo11 O51 2.275(7) .
Mo12 O54 1.690(7) .
Mo12 O53 1.715(7) .
Mo12 O49 1.896(7) .
Mo12 O33 1.907(6) .
Mo12 O50 2.185(6) .
Mo12 O52 2.323(7) .
As1 O6 1.769(5) .
As1 O25 1.776(5) .
As1 O14 1.780(6) .
As2 O50 1.762(6) .
As2 O35 1.765(6) .
As2 O43 1.776(6) .
C1 C2 1.355(11) .
C1 C6 1.395(12) .
C1 C7 1.517(12) .
C2 C3 1.382(11) .
C2 H2A 0.9300 .
C3 C4 1.366(12) .
C3 C8 1.500(12) .
C4 C5 1.370(12) .
C4 H4A 0.9300 .
C5 C6 1.388(11) .
C5 C9 1.519(12) .
C6 H6A 0.9300 .
C7 O9 1.240(10) .
C7 O4 1.253(10) .
C8 O26 1.242(10) .
C8 O27 1.254(10) .
C9 O39 1.215(10) .
C9 O34 1.264(10) .
C10 C11 1.370(12) .
C10 C15 1.379(12) .
C10 C16 1.494(12) .
C11 C12 1.357(12) .
C11 H11A 0.9300 .
C12 C13 1.374(12) .
C12 C17 1.500(13) .
C13 C14 1.392(12) .
C13 H13A 0.9300 .
C14 C15 1.363(12) .
C14 C18 1.527(13) .
C15 H15A 0.9300 .
C16 O22 1.243(10) .
C16 O21 1.254(10) .
C17 O28 1.249(11) .
C17 O29 1.261(11) .
C18 O51 1.234(11) .
C18 O52 1.266(11) .
O26 Mo3 2.268(6) 2_556
O27 Mo4 2.302(6) 2_556
O28 Mo9 2.315(7) 2_556
O29 Mo10 2.326(6) 2_556
O5W O32W 1.80(5) 5_556
O6W O36W 1.52(5) 6_565
O12W O15W 1.71(3) 6_565
O15W O12W 1.71(3) 6_566
O24W O32W 1.40(5) .
O27W O35W 1.57(5) .
O31W O31W 1.18(6) 2_556
O32W O5W 1.80(5) 5_556
O36W O6W 1.52(5) 6_566
